data_7053609
loop_
_publ_author_name
'Corrente, Andrea M.'
'Chivers, Tristram'

_publ_section_title
;
 Syntheses and structures of new alkali-metal boraamidinates and
 ferrocenyl aminoboranes
;
_journal_issue 8
_journal_name_full 'New Journal of Chemistry'
_journal_page_first 1751
_journal_paper_doi 10.1039/c0nj00279h
_journal_volume 34
_journal_year 2010
_chemical_formula_moiety 'C34 H45 B Fe N2'
_chemical_formula_sum 'C34 H45 B Fe N2'
_chemical_formula_weight 548.38
_chemical_name_systematic
;
?
;
_space_group_IT_number 15
_symmetry_cell_setting monoclinic
_symmetry_space_group_name_Hall '-C 2yc'
_symmetry_space_group_name_H-M 'C 1 2/c 1'
_atom_sites_solution_hydrogens geom
_atom_sites_solution_primary direct
_atom_sites_solution_secondary difmap
_audit_creation_method SHELXL-97
_cell_angle_alpha 90.00
_cell_angle_beta 99.88(3)
_cell_angle_gamma 90.00
_cell_formula_units_Z 8
_cell_length_a 21.451(4)
_cell_length_b 10.016(2)
_cell_length_c 28.699(6)
_cell_measurement_reflns_used 30049
_cell_measurement_temperature 173(2)
_cell_measurement_theta_max 27.46
_cell_measurement_theta_min 2.25
_cell_volume 6075(2)
_computing_cell_refinement 'Nonius DENZO'
_computing_data_collection 'Nonius COLLECT'
_computing_data_reduction 'Nonius DENZO'
_computing_molecular_graphics 'Bruker SHELXTL'
_computing_publication_material 'Bruker SHELXTL'
_computing_structure_refinement 'SHELXL-97 (Sheldrick, 1997)'
_computing_structure_solution 'SHELXS-97 (Sheldrick, 1990)'
_diffrn_ambient_temperature 173(2)
_diffrn_measured_fraction_theta_full 0.995
_diffrn_measured_fraction_theta_max 0.995
_diffrn_measurement_device_type 'Nonius Kappa CCD'
_diffrn_measurement_method 'phi\omega scans'
_diffrn_radiation_monochromator graphite
_diffrn_radiation_source 'fine-focus sealed tube'
_diffrn_radiation_type MoK\a
_diffrn_radiation_wavelength 0.71073
_diffrn_reflns_av_R_equivalents 0.0583
_diffrn_reflns_av_sigmaI/netI 0.0785
_diffrn_reflns_limit_h_max 27
_diffrn_reflns_limit_h_min -27
_diffrn_reflns_limit_k_max 12
_diffrn_reflns_limit_k_min -12
_diffrn_reflns_limit_l_max 37
_diffrn_reflns_limit_l_min -37
_diffrn_reflns_number 30049
_diffrn_reflns_theta_full 27.46
_diffrn_reflns_theta_max 27.46
_diffrn_reflns_theta_min 2.25
_exptl_absorpt_coefficient_mu 0.521
_exptl_absorpt_correction_T_max 0.9795
_exptl_absorpt_correction_T_min 0.9030
_exptl_absorpt_correction_type integration
_exptl_absorpt_process_details 'HKL Scalepack (Otwinowski and Minor 1997)'
_exptl_crystal_colour orange
_exptl_crystal_density_diffrn 1.199
_exptl_crystal_density_method 'not measured'
_exptl_crystal_description plate
_exptl_crystal_F_000 2352
_exptl_crystal_size_max 0.20
_exptl_crystal_size_mid 0.16
_exptl_crystal_size_min 0.04
_refine_diff_density_max 0.417
_refine_diff_density_min -0.408
_refine_diff_density_rms 0.083
_refine_ls_extinction_method none
_refine_ls_goodness_of_fit_ref 1.081
_refine_ls_hydrogen_treatment constr
_refine_ls_matrix_type full
_refine_ls_number_parameters 343
_refine_ls_number_reflns 6921
_refine_ls_number_restraints 0
_refine_ls_restrained_S_all 1.081
_refine_ls_R_factor_all 0.1062
_refine_ls_R_factor_gt 0.0525
_refine_ls_shift/su_max 0.002
_refine_ls_shift/su_mean 0.000
_refine_ls_structure_factor_coef Fsqd
_refine_ls_weighting_details 'calc w=1/[\s^2^(Fo^2^)+(0.0585P)^2^+2.6635P] where P=(Fo^2^+2Fc^2^)/3'
_refine_ls_weighting_scheme calc
_refine_ls_wR_factor_gt 0.1189
_refine_ls_wR_factor_ref 0.1380
_reflns_number_gt 4350
_reflns_number_total 6921
_reflns_threshold_expression >2sigma(I)
_cod_data_source_file c0nj00279h.txt
_cod_data_source_block Compound1b
_cod_depositor_comments
;
The following automatic conversions were performed:

'_symmetry_cell_setting' value 'Monoclinic' changed to 'monoclinic'
according to /home/saulius/struct/CIF-dictionaries/cif_core.dic
dictionary named 'cif_core.dic' version 2.4.2 from
2011-04-26.

'_exptl_absorpt_correction_type' value 'Integration'
changed to 'integration' according to
/home/saulius/struct/CIF-dictionaries/cif_core.dic dictionary named
'cif_core.dic' version 2.4.2 from 2011-04-26.

Automatic conversion script
Id: cif_fix_values 1891 2012-01-12 08:04:46Z andrius 
;
_cod_original_sg_symbol_H-M C2/c
_cod_database_code 7053609

loop_
_symmetry_equiv_pos_as_xyz
'x, y, z'
'-x, y, -z+1/2'
'x+1/2, y+1/2, z'
'-x+1/2, y+1/2, -z+1/2'
'-x, -y, -z'
'x, -y, z-1/2'
'-x+1/2, -y+1/2, -z'
'x+1/2, -y+1/2, z-1/2'

loop_
_atom_site_label
_atom_site_type_symbol
_atom_site_fract_x
_atom_site_fract_y
_atom_site_fract_z
_atom_site_U_iso_or_equiv
_atom_site_adp_type
_atom_site_occupancy
_atom_site_symmetry_multiplicity
_atom_site_calc_flag
_atom_site_refinement_flags
B1 B 0.32076(13) 0.4042(3) -0.11059(9) 0.0254(6) Uani 1 1 d .
N1 N 0.25897(9) 0.3499(2) -0.11487(7) 0.0261(5) Uani 1 1 d .
H1A H 0.2525 0.2918 -0.0932 0.031 Uiso 1 1 calc R
N2 N 0.33181(9) 0.5083(2) -0.14171(7) 0.0287(5) Uani 1 1 d .
H2A H 0.2976 0.5465 -0.1574 0.034 Uiso 1 1 calc R
Fe1 Fe 0.383748(18) 0.36774(4) 0.000315(12) 0.03265(13) Uani 1 1 d .
C1 C 0.37485(12) 0.3461(3) -0.07213(8) 0.0279(6) Uani 1 1 d .
C2 C 0.43401(12) 0.4071(3) -0.05254(8) 0.0330(6) Uani 1 1 d .
H2B H 0.4484 0.4974 -0.0610 0.040 Uiso 1 1 calc R
C3 C 0.46850(13) 0.3195(3) -0.01857(9) 0.0417(7) Uani 1 1 d .
H3A H 0.5113 0.3371 0.0005 0.050 Uiso 1 1 calc R
C4 C 0.43176(14) 0.2036(3) -0.01642(10) 0.0437(7) Uani 1 1 d .
H4A H 0.4439 0.1245 0.0044 0.052 Uiso 1 1 calc R
C5 C 0.37437(13) 0.2193(3) -0.04888(9) 0.0346(6) Uani 1 1 d .
H5A H 0.3391 0.1528 -0.0545 0.041 Uiso 1 1 calc R
C6 C 0.31020(17) 0.4782(5) 0.01458(11) 0.0667(12) Uani 1 1 d .
H6A H 0.2746 0.5143 -0.0092 0.080 Uiso 1 1 calc R
C7 C 0.31137(17) 0.3537(5) 0.03740(11) 0.0681(12) Uani 1 1 d .
H7A H 0.2768 0.2854 0.0324 0.082 Uiso 1 1 calc R
C8 C 0.36966(16) 0.3419(4) 0.06863(10) 0.0524(9) Uani 1 1 d .
H8A H 0.3839 0.2641 0.0896 0.063 Uiso 1 1 calc R
C9 C 0.40350(15) 0.4601(3) 0.06495(10) 0.0461(8) Uani 1 1 d .
H9A H 0.4468 0.4806 0.0827 0.055 Uiso 1 1 calc R
C10 C 0.36722(18) 0.5435(4) 0.03167(11) 0.0557(9) Uani 1 1 d .
H10A H 0.3797 0.6342 0.0220 0.067 Uiso 1 1 calc R
C11 C 0.20581(11) 0.3804(3) -0.15115(8) 0.0264(5) Uani 1 1 d .
C12 C 0.16895(12) 0.4936(3) -0.14683(9) 0.0332(6) Uani 1 1 d .
C13 C 0.11624(13) 0.5168(3) -0.18191(11) 0.0424(7) Uani 1 1 d .
H13A H 0.0903 0.5924 -0.1793 0.051 Uiso 1 1 calc R
C14 C 0.10093(13) 0.4329(3) -0.22011(10) 0.0424(7) Uani 1 1 d .
H14A H 0.0647 0.4505 -0.2433 0.051 Uiso 1 1 calc R
C15 C 0.13798(13) 0.3243(3) -0.22456(10) 0.0381(7) Uani 1 1 d .
H15A H 0.1273 0.2672 -0.2512 0.046 Uiso 1 1 calc R
C16 C 0.19151(12) 0.2953(3) -0.19055(9) 0.0289(6) Uani 1 1 d .
C17 C 0.18408(15) 0.5882(3) -0.10471(10) 0.0416(7) Uani 1 1 d .
H17A H 0.2293 0.5734 -0.0900 0.050 Uiso 1 1 calc R
C18 C 0.1433(2) 0.5563(4) -0.06735(12) 0.0646(10) Uani 1 1 d .
H18A H 0.1538 0.6181 -0.0407 0.097 Uiso 1 1 calc R
H18B H 0.1515 0.4645 -0.0562 0.097 Uiso 1 1 calc R
H18C H 0.0985 0.5659 -0.0813 0.097 Uiso 1 1 calc R
C19 C 0.17710(17) 0.7339(3) -0.11963(13) 0.0562(9) Uani 1 1 d .
H19A H 0.2036 0.7519 -0.1435 0.084 Uiso 1 1 calc R
H19B H 0.1904 0.7912 -0.0920 0.084 Uiso 1 1 calc R
H19C H 0.1328 0.7524 -0.1329 0.084 Uiso 1 1 calc R
C20 C 0.23021(13) 0.1714(3) -0.19549(9) 0.0354(6) Uani 1 1 d .
H20A H 0.2733 0.1857 -0.1765 0.043 Uiso 1 1 calc R
C21 C 0.20096(19) 0.0513(3) -0.17455(14) 0.0653(10) Uani 1 1 d .
H21A H 0.1960 0.0714 -0.1419 0.098 Uiso 1 1 calc R
H21B H 0.2286 -0.0264 -0.1748 0.098 Uiso 1 1 calc R
H21C H 0.1594 0.0320 -0.1935 0.098 Uiso 1 1 calc R
C22 C 0.23814(17) 0.1418(4) -0.24619(11) 0.0594(10) Uani 1 1 d .
H22A H 0.2569 0.2194 -0.2593 0.089 Uiso 1 1 calc R
H22B H 0.1967 0.1227 -0.2653 0.089 Uiso 1 1 calc R
H22C H 0.2659 0.0643 -0.2466 0.089 Uiso 1 1 calc R
C23 C 0.39048(12) 0.5604(3) -0.15139(8) 0.0279(6) Uani 1 1 d .
C24 C 0.43271(12) 0.4757(3) -0.16937(9) 0.0317(6) Uani 1 1 d .
C25 C 0.48819(13) 0.5306(3) -0.18013(9) 0.0396(7) Uani 1 1 d .
H25A H 0.5173 0.4745 -0.1923 0.048 Uiso 1 1 calc R
C26 C 0.50176(14) 0.6644(3) -0.17357(10) 0.0444(8) Uani 1 1 d .
H26A H 0.5398 0.6998 -0.1812 0.053 Uiso 1 1 calc R
C27 C 0.46017(14) 0.7464(3) -0.15595(10) 0.0414(7) Uani 1 1 d .
H27A H 0.4700 0.8384 -0.1513 0.050 Uiso 1 1 calc R
C28 C 0.40361(13) 0.6974(3) -0.14476(9) 0.0334(6) Uani 1 1 d .
C29 C 0.41922(14) 0.3282(3) -0.17958(10) 0.0368(6) Uani 1 1 d .
H29A H 0.3827 0.3026 -0.1640 0.044 Uiso 1 1 calc R
C30 C 0.47480(17) 0.2395(4) -0.15915(15) 0.0646(10) Uani 1 1 d .
H30A H 0.4640 0.1460 -0.1666 0.097 Uiso 1 1 calc R
H30B H 0.4843 0.2511 -0.1247 0.097 Uiso 1 1 calc R
H30C H 0.5119 0.2643 -0.1729 0.097 Uiso 1 1 calc R
C31 C 0.3991(2) 0.3060(4) -0.23247(12) 0.0731(12) Uani 1 1 d .
H31A H 0.3906 0.2109 -0.2386 0.110 Uiso 1 1 calc R
H31B H 0.4331 0.3350 -0.2490 0.110 Uiso 1 1 calc R
H31C H 0.3607 0.3577 -0.2439 0.110 Uiso 1 1 calc R
C32 C 0.35771(15) 0.7890(3) -0.12534(10) 0.0418(7) Uani 1 1 d .
H32A H 0.3140 0.7608 -0.1398 0.050 Uiso 1 1 calc R
C33 C 0.36349(18) 0.7735(4) -0.07202(12) 0.0615(10) Uani 1 1 d .
H33A H 0.3593 0.6790 -0.0642 0.092 Uiso 1 1 calc R
H33C H 0.3300 0.8250 -0.0610 0.092 Uiso 1 1 calc R
H33D H 0.4049 0.8064 -0.0565 0.092 Uiso 1 1 calc R
C34 C 0.3643(2) 0.9365(3) -0.13726(13) 0.0648(10) Uani 1 1 d .
H34C H 0.3606 0.9470 -0.1716 0.097 Uiso 1 1 calc R
H34D H 0.4058 0.9693 -0.1217 0.097 Uiso 1 1 calc R
H34A H 0.3309 0.9879 -0.1261 0.097 Uiso 1 1 calc R

loop_
_atom_site_aniso_label
_atom_site_aniso_U_11
_atom_site_aniso_U_22
_atom_site_aniso_U_33
_atom_site_aniso_U_23
_atom_site_aniso_U_13
_atom_site_aniso_U_12
B1 0.0296(15) 0.0268(14) 0.0214(13) -0.0035(11) 0.0090(11) 0.0029(12)
N1 0.0276(11) 0.0279(11) 0.0227(10) 0.0037(9) 0.0042(8) -0.0012(9)
N2 0.0245(11) 0.0325(12) 0.0299(11) 0.0055(10) 0.0067(9) -0.0001(9)
Fe1 0.0348(2) 0.0415(2) 0.02141(19) 0.00001(17) 0.00410(14) -0.00588(19)
C1 0.0318(14) 0.0304(14) 0.0219(11) -0.0034(11) 0.0059(10) -0.0015(11)
C2 0.0312(14) 0.0435(16) 0.0247(12) -0.0007(12) 0.0057(10) -0.0043(12)
C3 0.0327(15) 0.061(2) 0.0294(14) 0.0015(14) -0.0010(11) 0.0015(14)
C4 0.0460(18) 0.0468(18) 0.0353(15) 0.0059(14) -0.0010(13) 0.0065(15)
C5 0.0370(15) 0.0352(15) 0.0302(13) -0.0001(12) 0.0020(11) -0.0007(12)
C6 0.052(2) 0.121(4) 0.0274(15) -0.011(2) 0.0085(14) 0.027(2)
C7 0.052(2) 0.123(4) 0.0328(16) -0.015(2) 0.0175(15) -0.037(2)
C8 0.070(2) 0.065(2) 0.0237(13) -0.0005(14) 0.0103(14) -0.0180(18)
C9 0.0493(19) 0.061(2) 0.0294(14) -0.0109(15) 0.0105(13) -0.0127(16)
C10 0.082(3) 0.054(2) 0.0369(16) -0.0052(16) 0.0263(17) 0.0076(19)
C11 0.0240(12) 0.0296(14) 0.0264(12) 0.0050(11) 0.0063(9) -0.0020(11)
C12 0.0319(15) 0.0344(15) 0.0351(14) 0.0030(12) 0.0112(11) 0.0034(12)
C13 0.0326(15) 0.0423(17) 0.0536(18) 0.0115(15) 0.0110(13) 0.0105(13)
C14 0.0290(15) 0.0517(19) 0.0432(16) 0.0123(15) -0.0028(12) 0.0017(14)
C15 0.0345(15) 0.0460(17) 0.0322(14) 0.0018(13) 0.0011(11) -0.0066(13)
C16 0.0285(13) 0.0313(14) 0.0275(12) 0.0023(11) 0.0069(10) -0.0030(11)
C17 0.0444(17) 0.0373(16) 0.0456(16) -0.0024(14) 0.0144(13) 0.0072(13)
C18 0.094(3) 0.054(2) 0.054(2) -0.0057(18) 0.035(2) 0.001(2)
C19 0.063(2) 0.0364(17) 0.072(2) -0.0051(17) 0.0199(18) 0.0034(16)
C20 0.0395(16) 0.0358(15) 0.0303(13) -0.0061(12) 0.0041(11) -0.0003(12)
C21 0.085(3) 0.0327(18) 0.084(3) -0.0004(18) 0.030(2) -0.0020(17)
C22 0.059(2) 0.077(3) 0.0425(17) -0.0150(18) 0.0115(15) 0.0147(19)
C23 0.0264(13) 0.0333(14) 0.0239(12) 0.0069(11) 0.0041(10) -0.0019(11)
C24 0.0313(15) 0.0385(16) 0.0259(12) 0.0035(12) 0.0066(10) -0.0015(12)
C25 0.0346(15) 0.0529(18) 0.0339(14) 0.0028(14) 0.0132(12) -0.0012(14)
C26 0.0336(16) 0.058(2) 0.0426(16) 0.0110(15) 0.0080(13) -0.0129(14)
C27 0.0433(17) 0.0394(17) 0.0404(16) 0.0063(13) 0.0041(13) -0.0124(14)
C28 0.0375(15) 0.0328(15) 0.0289(13) 0.0048(12) 0.0030(11) -0.0045(12)
C29 0.0389(16) 0.0374(16) 0.0373(15) -0.0029(13) 0.0157(12) -0.0006(13)
C30 0.057(2) 0.050(2) 0.088(3) 0.011(2) 0.0145(19) 0.0119(17)
C31 0.117(3) 0.055(2) 0.0435(19) -0.0112(18) 0.004(2) -0.011(2)
C32 0.0472(18) 0.0337(16) 0.0434(16) -0.0009(14) 0.0043(13) 0.0025(13)
C33 0.083(3) 0.056(2) 0.0487(19) -0.0009(17) 0.0193(18) 0.0132(19)
C34 0.091(3) 0.042(2) 0.060(2) 0.0053(18) 0.011(2) 0.0075(19)

loop_
_atom_type_symbol
_atom_type_description
_atom_type_scat_dispersion_real
_atom_type_scat_dispersion_imag
_atom_type_scat_source
C C 0.0033 0.0016 'International Tables Vol C Tables 4.2.6.8 and 6.1.1.4'
H H 0.0000 0.0000 'International Tables Vol C Tables 4.2.6.8 and 6.1.1.4'
B B 0.0013 0.0007 'International Tables Vol C Tables 4.2.6.8 and 6.1.1.4'
N N 0.0061 0.0033 'International Tables Vol C Tables 4.2.6.8 and 6.1.1.4'
Fe Fe 0.3463 0.8444 'International Tables Vol C Tables 4.2.6.8 and 6.1.1.4'

loop_
_geom_angle_atom_site_label_1
_geom_angle_atom_site_label_2
_geom_angle_atom_site_label_3
_geom_angle
N1 B1 N2 118.8(2)
N1 B1 C1 119.1(2)
N2 B1 C1 122.1(2)
B1 N1 C11 126.5(2)
B1 N2 C23 129.5(2)
C6 Fe1 C7 40.56(16)
C6 Fe1 C10 40.32(15)
C7 Fe1 C10 67.77(16)
C6 Fe1 C5 123.46(13)
C7 Fe1 C5 108.61(14)
C10 Fe1 C5 159.05(13)
C6 Fe1 C4 158.39(16)
C7 Fe1 C4 121.96(16)
C10 Fe1 C4 159.07(14)
C5 Fe1 C4 40.74(11)
C6 Fe1 C3 160.51(16)
C7 Fe1 C3 156.57(16)
C10 Fe1 C3 123.53(14)
C5 Fe1 C3 68.27(12)
C4 Fe1 C3 40.42(12)
C6 Fe1 C2 124.96(14)
C7 Fe1 C2 161.70(13)
C10 Fe1 C2 108.38(13)
C5 Fe1 C2 68.18(11)
C4 Fe1 C2 68.22(12)
C3 Fe1 C2 40.70(11)
C6 Fe1 C9 67.55(13)
C7 Fe1 C9 67.38(13)
C10 Fe1 C9 40.09(13)
C5 Fe1 C9 159.51(12)
C4 Fe1 C9 122.81(13)
C3 Fe1 C9 106.95(12)
C2 Fe1 C9 122.06(11)
C6 Fe1 C8 68.16(15)
C7 Fe1 C8 40.49(13)
C10 Fe1 C8 67.74(14)
C5 Fe1 C8 123.87(12)
C4 Fe1 C8 106.64(14)
C3 Fe1 C8 120.52(13)
C2 Fe1 C8 156.44(12)
C9 Fe1 C8 39.97(12)
C6 Fe1 C1 108.66(12)
C7 Fe1 C1 124.94(12)
C10 Fe1 C1 122.84(12)
C5 Fe1 C1 40.96(10)
C4 Fe1 C1 69.02(11)
C3 Fe1 C1 68.95(10)
C2 Fe1 C1 40.81(10)
C9 Fe1 C1 157.89(12)
C8 Fe1 C1 160.97(11)
C2 C1 C5 105.7(2)
C2 C1 B1 128.0(2)
C5 C1 B1 126.2(2)
C2 C1 Fe1 68.77(14)
C5 C1 Fe1 68.41(14)
B1 C1 Fe1 126.74(17)
C3 C2 C1 109.1(2)
C3 C2 Fe1 69.57(15)
C1 C2 Fe1 70.42(14)
C4 C3 C2 108.0(2)
C4 C3 Fe1 69.73(17)
C2 C3 Fe1 69.73(16)
C3 C4 C5 108.0(3)
C3 C4 Fe1 69.85(18)
C5 C4 Fe1 69.48(17)
C4 C5 C1 109.2(2)
C4 C5 Fe1 69.78(17)
C1 C5 Fe1 70.62(15)
C10 C6 C7 107.9(3)
C10 C6 Fe1 70.25(19)
C7 C6 Fe1 70.0(2)
C6 C7 C8 108.2(3)
C6 C7 Fe1 69.45(19)
C8 C7 Fe1 70.46(18)
C9 C8 C7 107.1(3)
C9 C8 Fe1 70.01(16)
C7 C8 Fe1 69.06(17)
C10 C9 C8 108.7(3)
C10 C9 Fe1 69.39(17)
C8 C9 Fe1 70.01(16)
C6 C10 C9 108.0(3)
C6 C10 Fe1 69.4(2)
C9 C10 Fe1 70.52(19)
C12 C11 C16 120.9(2)
C12 C11 N1 119.8(2)
C16 C11 N1 119.3(2)
C13 C12 C11 118.1(3)
C13 C12 C17 120.2(3)
C11 C12 C17 121.8(2)
C14 C13 C12 121.7(3)
C15 C14 C13 119.9(3)
C14 C15 C16 121.3(3)
C15 C16 C11 118.2(2)
C15 C16 C20 120.1(2)
C11 C16 C20 121.6(2)
C19 C17 C12 112.0(3)
C19 C17 C18 110.9(3)
C12 C17 C18 110.9(3)
C16 C20 C22 113.7(2)
C16 C20 C21 109.9(2)
C22 C20 C21 110.1(3)
C24 C23 C28 120.8(2)
C24 C23 N2 119.7(2)
C28 C23 N2 119.4(2)
C25 C24 C23 118.2(3)
C25 C24 C29 118.8(3)
C23 C24 C29 122.9(2)
C26 C25 C24 121.5(3)
C27 C26 C25 119.8(3)
C26 C27 C28 121.3(3)
C27 C28 C23 118.3(3)
C27 C28 C32 121.0(3)
C23 C28 C32 120.7(2)
C31 C29 C30 111.6(3)
C31 C29 C24 110.2(2)
C30 C29 C24 112.4(3)
C28 C32 C33 111.1(2)
C28 C32 C34 114.2(3)
C33 C32 C34 109.2(3)

loop_
_geom_bond_atom_site_label_1
_geom_bond_atom_site_label_2
_geom_bond_distance
B1 N1 1.418(4)
B1 N2 1.419(3)
B1 C1 1.569(4)
N1 C11 1.439(3)
N2 C23 1.433(3)
Fe1 C6 2.025(3)
Fe1 C7 2.032(3)
Fe1 C10 2.036(3)
Fe1 C5 2.037(3)
Fe1 C4 2.041(3)
Fe1 C3 2.042(3)
Fe1 C2 2.044(3)
Fe1 C9 2.051(3)
Fe1 C8 2.051(3)
Fe1 C1 2.066(2)
C1 C2 1.433(4)
C1 C5 1.436(4)
C2 C3 1.421(4)
C3 C4 1.411(4)
C4 C5 1.419(4)
C6 C10 1.400(5)
C6 C7 1.406(6)
C7 C8 1.413(5)
C8 C9 1.402(4)
C9 C10 1.401(5)
C11 C12 1.400(4)
C11 C16 1.408(4)
C12 C13 1.398(4)
C12 C17 1.526(4)
C13 C14 1.376(4)
C14 C15 1.366(4)
C15 C16 1.404(4)
C16 C20 1.513(4)
C17 C19 1.521(4)
C17 C18 1.529(4)
C20 C22 1.523(4)
C20 C21 1.527(4)
C23 C24 1.403(4)
C23 C28 1.407(4)
C24 C25 1.393(4)
C24 C29 1.524(4)
C25 C26 1.377(4)
C26 C27 1.372(4)
C27 C28 1.396(4)
C28 C32 1.520(4)
C29 C31 1.521(4)
C29 C30 1.521(4)
C32 C33 1.522(4)
C32 C34 1.529(4)
